data_4505432
loop_
_publ_author_name
'Yang, Xiandong'
'Ranford, John D.'
'Vittal, Jagadese J.'

_publ_section_title
;
 Isomerism in 1D Coordination Polymers of Cu(II) Complexes
 ofN-(2-Hydroxybenzyl)-l-valine:&#x2009; Influence of Solvent and
 Coordination Sphere on the Conformation
;
_journal_issue 4
_journal_name_full 'Crystal Growth &amp; Design'
_journal_page_first 781
_journal_paper_doi 10.1021/cg0499717
_journal_volume 4
_journal_year 2004
_chemical_formula_sum 'C24 H36 Cu2 N2 O9'
_chemical_formula_weight 623.63
_chemical_name_systematic
; 
 ? 
;
_space_group_IT_number 19
_symmetry_cell_setting orthorhombic
_symmetry_space_group_name_Hall 'P 2ac 2ab'
_symmetry_space_group_name_H-M 'P 21 21 21'
_atom_sites_solution_hydrogens geom
_atom_sites_solution_primary direct
_atom_sites_solution_secondary difmap
_audit_creation_method SHELXL-97
_cell_angle_alpha 90.00
_cell_angle_beta 90.00
_cell_angle_gamma 90.00
_cell_formula_units_Z 4
_cell_length_a 7.60040(10)
_cell_length_b 15.4465(2)
_cell_length_c 23.96890(10)
_cell_measurement_reflns_used 8192
_cell_measurement_temperature 293(2)
_cell_measurement_theta_max 25.0
_cell_measurement_theta_min 2.06
_cell_volume 2813.94(5)
_computing_cell_refinement 'Bruker AXS, SAINT'
_computing_data_collection 'Bruker AXS, SMART'
_computing_data_reduction 'Bruker AXS, SAINT'
_computing_molecular_graphics 'Bruker AXS, SHELXTL'
_computing_publication_material 'Bruker AXS, SHELXTL'
_computing_structure_refinement 'SHELXL-97 (Sheldrick, 1997)'
_computing_structure_solution 'SHELXS-97 (Sheldrick, 1990)'
_diffrn_ambient_temperature 293(2)
_diffrn_measured_fraction_theta_full 0.996
_diffrn_measured_fraction_theta_max 0.996
_diffrn_measurement_device_type 'Bruker AXS Apex CCD Diffractometer'
_diffrn_measurement_method \w-scans
_diffrn_radiation_monochromator graphite
_diffrn_radiation_source 'fine-focus sealed tube'
_diffrn_radiation_type MoK\a
_diffrn_radiation_wavelength 0.71073
_diffrn_reflns_av_R_equivalents 0.0644
_diffrn_reflns_av_sigmaI/netI 0.0827
_diffrn_reflns_limit_h_max 9
_diffrn_reflns_limit_h_min -5
_diffrn_reflns_limit_k_max 18
_diffrn_reflns_limit_k_min -16
_diffrn_reflns_limit_l_max 22
_diffrn_reflns_limit_l_min -28
_diffrn_reflns_number 14114
_diffrn_reflns_theta_full 25.00
_diffrn_reflns_theta_max 25.00
_diffrn_reflns_theta_min 2.15
_exptl_absorpt_coefficient_mu 1.562
_exptl_absorpt_correction_T_max 0.9423
_exptl_absorpt_correction_T_min 0.7463
_exptl_absorpt_correction_type empirical
_exptl_absorpt_process_details 'SADABS (Sheldrick, 1996)'
_exptl_crystal_colour green
_exptl_crystal_density_diffrn 1.472
_exptl_crystal_density_method 'not measured'
_exptl_crystal_description 'plates, cut'
_exptl_crystal_F_000 1296
_exptl_crystal_size_max 0.16
_exptl_crystal_size_mid 0.06
_exptl_crystal_size_min 0.04
_refine_diff_density_max 0.656
_refine_diff_density_min -0.312
_refine_diff_density_rms 0.075
_refine_ls_abs_structure_details 'Flack H D (1983), Acta Cryst. A39, 876-881'
_refine_ls_abs_structure_Flack 0.05(2)
_refine_ls_extinction_coef 0.0029(4)
_refine_ls_extinction_expression Fc^*^=kFc[1+0.001xFc^2^\l^3^/sin(2\q)]^-1/4^
_refine_ls_extinction_method SHELXL
_refine_ls_goodness_of_fit_ref 1.074
_refine_ls_hydrogen_treatment mixed
_refine_ls_matrix_type full
_refine_ls_number_parameters 347
_refine_ls_number_reflns 4901
_refine_ls_number_restraints 36
_refine_ls_restrained_S_all 1.071
_refine_ls_R_factor_all 0.0898
_refine_ls_R_factor_gt 0.0590
_refine_ls_shift/su_max 0.000
_refine_ls_shift/su_mean 0.000
_refine_ls_structure_factor_coef Fsqd
_refine_ls_weighting_details 'calc w=1/[\s^2^(Fo^2^)+(0.0465P)^2^+1.1927P] where P=(Fo^2^+2Fc^2^)/3'
_refine_ls_weighting_scheme calc
_refine_ls_wR_factor_gt 0.1069
_refine_ls_wR_factor_ref 0.1176
_reflns_number_gt 3618
_reflns_number_total 4901
_reflns_threshold_expression >2sigma(I)
_cod_data_source_file cg0499717si20040115_013902.cif
_cod_data_source_block 1
_cod_original_sg_symbol_H-M P2(1)2(1)2(1)
_cod_database_code 4505432

loop_
_symmetry_equiv_pos_as_xyz
'x, y, z'
'-x+1/2, -y, z+1/2'
'-x, y+1/2, -z+1/2'
'x+1/2, -y+1/2, -z'

loop_
_atom_site_label
_atom_site_type_symbol
_atom_site_fract_x
_atom_site_fract_y
_atom_site_fract_z
_atom_site_U_iso_or_equiv
_atom_site_adp_type
_atom_site_occupancy
_atom_site_symmetry_multiplicity
_atom_site_calc_flag
_atom_site_refinement_flags
_atom_site_disorder_assembly
_atom_site_disorder_group
Cu1 Cu 0.63919(11) 0.42287(5) 0.49080(3) 0.0441(2) Uani 1 1 d D . .
O1 O 0.4636(6) 0.5068(3) 0.46739(17) 0.0444(12) Uani 1 1 d . . .
O2 O 0.8123(6) 0.3378(3) 0.51305(18) 0.0475(12) Uani 1 1 d . . .
O3 O 0.8939(7) 0.2048(3) 0.4928(2) 0.0598(14) Uani 1 1 d . . .
N1 N 0.6666(7) 0.3704(3) 0.41543(19) 0.0327(12) Uani 1 1 d . . .
H1 H 0.7445 0.4031 0.3957 0.039 Uiso 1 1 calc R . .
C1 C 0.4110(9) 0.5243(4) 0.4140(3) 0.0427(17) Uani 1 1 d . . .
C2 C 0.3461(10) 0.6061(4) 0.4010(3) 0.0465(18) Uani 1 1 d . . .
H2 H 0.3398 0.6487 0.4283 0.056 Uiso 1 1 calc R . .
C3 C 0.2908(10) 0.6237(5) 0.3470(3) 0.053(2) Uani 1 1 d . . .
H3 H 0.2407 0.6771 0.3387 0.064 Uiso 1 1 calc R . .
C4 C 0.3094(9) 0.5629(5) 0.3055(3) 0.058(2) Uani 1 1 d . . .
H4 H 0.2755 0.5754 0.2691 0.070 Uiso 1 1 calc R . .
C5 C 0.3810(10) 0.4811(5) 0.3191(3) 0.0532(18) Uani 1 1 d . . .
H5 H 0.3942 0.4396 0.2913 0.064 Uiso 1 1 calc R . .
C6 C 0.4311(8) 0.4619(4) 0.3726(2) 0.0338(15) Uani 1 1 d . . .
C7 C 0.4947(9) 0.3718(4) 0.3856(3) 0.0437(18) Uani 1 1 d . . .
H7C H 0.4073 0.3427 0.4083 0.052 Uiso 1 1 calc R . .
H7D H 0.5062 0.3397 0.3510 0.052 Uiso 1 1 calc R . .
C8 C 0.7419(8) 0.2833(4) 0.4224(3) 0.0382(16) Uani 1 1 d . . .
H8 H 0.6439 0.2422 0.4202 0.046 Uiso 1 1 calc R . .
C9 C 0.8227(8) 0.2735(5) 0.4809(3) 0.0403(17) Uani 1 1 d . . .
C10 C 0.8765(10) 0.2567(5) 0.3768(3) 0.059(2) Uani 1 1 d . . .
H10 H 0.9148 0.1979 0.3862 0.070 Uiso 1 1 calc R . .
Cu2 Cu 0.38960(11) 0.55693(5) 0.53805(3) 0.0434(2) Uani 1 1 d D . .
O4 O 0.5689(5) 0.4750(3) 0.56256(17) 0.0393(11) Uani 1 1 d . . .
O5 O 0.1903(6) 0.6254(3) 0.5149(2) 0.0558(14) Uani 1 1 d . . .
O6 O -0.0516(7) 0.6885(3) 0.5447(3) 0.0803(18) Uani 1 1 d . . .
N2 N 0.3227(7) 0.5925(3) 0.6145(2) 0.0419(14) Uani 1 1 d . . .
H2 H 0.4030 0.6322 0.6262 0.050 Uiso 1 1 calc R . .
C11 C 0.6299(10) 0.4681(4) 0.6160(2) 0.0397(15) Uani 1 1 d . . .
C12 C 0.8015(9) 0.4393(5) 0.6264(3) 0.0505(18) Uani 1 1 d . . .
H12 H 0.8747 0.4241 0.5969 0.061 Uiso 1 1 calc R . .
C13 C 0.8618(10) 0.4336(5) 0.6809(3) 0.065(2) Uani 1 1 d . . .
H13 H 0.9750 0.4134 0.6877 0.078 Uiso 1 1 calc R . .
C14 C 0.7559(10) 0.4576(6) 0.7249(3) 0.067(2) Uani 1 1 d . . .
H14 H 0.7978 0.4551 0.7614 0.080 Uiso 1 1 calc R . .
C15 C 0.5925(10) 0.4843(5) 0.7144(3) 0.055(2) Uani 1 1 d . . .
H15 H 0.5218 0.5003 0.7444 0.066 Uiso 1 1 calc R . .
C16 C 0.5225(9) 0.4895(4) 0.6608(3) 0.0389(16) Uani 1 1 d . . .
C17 C 0.3352(9) 0.5167(4) 0.6522(3) 0.0440(17) Uani 1 1 d . . .
H17A H 0.2692 0.4689 0.6365 0.053 Uiso 1 1 calc R . .
H17B H 0.2832 0.5312 0.6880 0.053 Uiso 1 1 calc R . .
C18 C 0.1478(10) 0.6358(4) 0.6136(3) 0.0516(19) Uani 1 1 d . B .
H18 H 0.0638 0.5959 0.6309 0.062 Uiso 1 1 calc R . .
C19 C 0.0881(11) 0.6494(4) 0.5533(3) 0.052(2) Uani 1 1 d . . .
C20 C 0.1410(14) 0.7205(5) 0.6472(3) 0.077(3) Uani 1 1 d D . .
H20 H 0.0203 0.7428 0.6474 0.116 Uiso 1 1 calc R A 1
C21 C 0.8017(11) 0.2519(6) 0.3187(3) 0.080(3) Uani 1 1 d . . .
H21A H 0.6994 0.2155 0.3188 0.120 Uiso 1 1 calc R . .
H21B H 0.8884 0.2283 0.2939 0.120 Uiso 1 1 calc R . .
H21C H 0.7696 0.3090 0.3065 0.120 Uiso 1 1 calc R . .
C22 C 1.0402(11) 0.3128(7) 0.3785(4) 0.093(3) Uani 1 1 d . . .
H22A H 1.0854 0.3145 0.4159 0.139 Uiso 1 1 calc R . .
H22B H 1.0112 0.3705 0.3667 0.139 Uiso 1 1 calc R . .
H22C H 1.1277 0.2891 0.3540 0.139 Uiso 1 1 calc R . .
C23 C 0.2637(13) 0.7888(5) 0.6241(4) 0.084(3) Uani 1 1 d . B 1
H23A H 0.2416 0.7963 0.5850 0.126 Uiso 1 1 calc R B 1
H23B H 0.3834 0.7709 0.6296 0.126 Uiso 1 1 calc R B 1
H23C H 0.2440 0.8426 0.6432 0.126 Uiso 1 1 calc R B 1
C24 C 0.209(2) 0.7130(12) 0.7083(5) 0.071(6) Uiso 0.50 1 d PD B 1
H24A H 0.1383 0.6719 0.7283 0.107 Uiso 1 1 calc R B 1
H24B H 0.2014 0.7685 0.7262 0.107 Uiso 1 1 calc R B 1
H24C H 0.3293 0.6940 0.7081 0.107 Uiso 1 1 calc R B 1
C24A C 0.032(10) 0.682(5) 0.696(3) 0.11(3) Uiso 0.15 1 d PD B 2
C24B C 0.118(4) 0.7007(15) 0.7090(6) 0.049(5) Uiso 0.35 1 d PD B 2
O7 O 0.8804(11) 0.5282(4) 0.4619(3) 0.112(2) Uani 1 1 d GD . .
H7A H 0.8591 0.5851 0.4654 0.050 Uiso 1 1 d GD . .
H7B H 0.9174 0.5281 0.4264 0.050 Uiso 1 1 d GD . .
O8 O 0.5830(7) 0.6815(3) 0.5387(3) 0.0829(19) Uani 1 1 d GD . .
H8A H 0.6987 0.6855 0.5454 0.050 Uiso 1 1 d GD . .
H8B H 0.5680 0.7335 0.5230 0.050 Uiso 1 1 d GD . .
O9 O 0.1588(7) 0.4276(4) 0.5380(3) 0.0848(17) Uani 1 1 d GD . .
H9A H 0.2177 0.3777 0.5309 0.050 Uiso 1 1 d GD . .
H9B H 0.0966 0.4282 0.5059 0.050 Uiso 1 1 d GD . .

loop_
_atom_site_aniso_label
_atom_site_aniso_U_11
_atom_site_aniso_U_22
_atom_site_aniso_U_33
_atom_site_aniso_U_23
_atom_site_aniso_U_13
_atom_site_aniso_U_12
Cu1 0.0421(5) 0.0518(5) 0.0385(5) -0.0066(4) -0.0071(4) 0.0156(4)
O1 0.051(3) 0.049(3) 0.033(3) -0.002(2) -0.012(2) 0.017(2)
O2 0.047(3) 0.052(3) 0.044(3) -0.010(2) -0.008(2) 0.017(2)
O3 0.058(3) 0.049(3) 0.072(3) -0.001(3) -0.016(3) 0.017(3)
N1 0.030(3) 0.033(3) 0.034(3) 0.000(2) 0.005(2) -0.001(2)
C1 0.031(4) 0.040(4) 0.057(5) -0.002(3) -0.004(4) -0.007(3)
C2 0.055(5) 0.041(4) 0.044(4) -0.005(3) -0.011(4) -0.005(4)
C3 0.054(5) 0.041(4) 0.065(5) 0.010(4) -0.010(4) -0.010(4)
C4 0.054(5) 0.076(6) 0.045(4) 0.006(4) -0.013(4) -0.004(5)
C5 0.052(5) 0.063(5) 0.045(4) -0.001(3) -0.004(4) 0.000(4)
C6 0.027(3) 0.040(4) 0.034(4) -0.002(3) -0.006(3) -0.002(3)
C7 0.032(4) 0.054(5) 0.045(4) -0.010(3) -0.015(3) 0.004(3)
C8 0.031(4) 0.035(4) 0.048(4) -0.003(3) 0.002(3) 0.000(3)
C9 0.030(4) 0.037(4) 0.054(5) 0.000(3) -0.001(3) 0.005(3)
C10 0.043(5) 0.067(5) 0.065(5) -0.012(4) 0.007(5) 0.001(4)
Cu2 0.0438(5) 0.0474(5) 0.0390(5) -0.0021(4) -0.0051(4) 0.0133(4)
O4 0.037(3) 0.046(3) 0.035(2) 0.000(2) -0.005(2) 0.013(2)
O5 0.052(3) 0.060(3) 0.056(3) -0.006(3) -0.011(3) 0.023(3)
O6 0.044(3) 0.068(4) 0.129(5) 0.007(4) -0.009(3) 0.024(3)
N2 0.035(3) 0.037(3) 0.054(4) 0.005(3) 0.009(3) -0.001(3)
C11 0.045(4) 0.042(4) 0.032(3) 0.003(3) -0.004(4) 0.002(4)
C12 0.040(4) 0.064(5) 0.048(4) 0.005(4) -0.005(3) 0.004(4)
C13 0.036(4) 0.105(6) 0.056(4) 0.014(4) -0.014(4) 0.001(5)
C14 0.058(5) 0.099(7) 0.043(5) 0.006(4) -0.005(4) -0.002(5)
C15 0.048(5) 0.083(5) 0.035(4) 0.005(4) 0.004(4) 0.003(4)
C16 0.036(4) 0.042(4) 0.039(4) 0.010(3) 0.007(3) -0.003(3)
C17 0.042(4) 0.047(4) 0.042(4) 0.010(3) 0.009(3) -0.001(3)
C18 0.049(5) 0.037(4) 0.069(5) 0.011(3) 0.025(4) 0.013(4)
C19 0.049(5) 0.035(4) 0.073(6) 0.005(4) -0.001(4) -0.001(4)
C20 0.105(8) 0.066(5) 0.061(5) 0.010(4) 0.022(6) 0.041(6)
C21 0.078(7) 0.104(7) 0.057(5) -0.024(5) 0.014(5) 0.017(5)
C22 0.042(5) 0.153(10) 0.084(7) -0.025(7) 0.011(5) -0.003(6)
C23 0.121(9) 0.047(5) 0.085(7) -0.013(5) 0.008(6) 0.004(5)
O7 0.124(6) 0.069(4) 0.142(6) 0.020(4) -0.052(6) -0.033(4)
O8 0.049(4) 0.060(3) 0.139(6) 0.043(4) -0.001(4) -0.016(3)
O9 0.061(4) 0.068(3) 0.126(5) -0.014(4) 0.003(4) 0.002(3)

loop_
_atom_type_symbol
_atom_type_description
_atom_type_scat_dispersion_real
_atom_type_scat_dispersion_imag
_atom_type_scat_source
C C 0.0033 0.0016 'International Tables Vol C Tables 4.2.6.8 and 6.1.1.4'
H H 0.0000 0.0000 'International Tables Vol C Tables 4.2.6.8 and 6.1.1.4'
N N 0.0061 0.0033 'International Tables Vol C Tables 4.2.6.8 and 6.1.1.4'
O O 0.0106 0.0060 'International Tables Vol C Tables 4.2.6.8 and 6.1.1.4'
Cu Cu 0.3201 1.2651 'International Tables Vol C Tables 4.2.6.8 and 6.1.1.4'

loop_
_geom_angle_atom_site_label_1
_geom_angle_atom_site_label_2
_geom_angle_atom_site_label_3
_geom_angle
O2 Cu1 O1 178.89(19)
O2 Cu1 O4 102.77(18)
O1 Cu1 O4 78.09(16)
O2 Cu1 N1 84.40(19)
O1 Cu1 N1 94.66(18)
O4 Cu1 N1 170.26(19)
O2 Cu1 O7 91.1(2)
O1 Cu1 O7 89.4(2)
O4 Cu1 O7 99.9(2)
N1 Cu1 O7 86.4(2)
O2 Cu1 Cu2 141.95(13)
O1 Cu1 Cu2 38.89(12)
O4 Cu1 Cu2 39.22(12)
N1 Cu1 Cu2 133.10(14)
O7 Cu1 Cu2 96.67(18)
C1 O1 Cu1 127.1(4)
C1 O1 Cu2 130.6(4)
Cu1 O1 Cu2 102.28(19)
C9 O2 Cu1 114.1(4)
C8 N1 C7 114.1(5)
C8 N1 Cu1 108.0(4)
C7 N1 Cu1 109.7(4)
O1 C1 C2 119.6(6)
O1 C1 C6 119.8(6)
C2 C1 C6 120.5(6)
C3 C2 C1 119.7(6)
C4 C3 C2 120.6(7)
C3 C4 C5 118.9(7)
C6 C5 C4 121.1(6)
C5 C6 C1 119.1(6)
C5 C6 C7 118.9(6)
C1 C6 C7 121.9(6)
N1 C7 C6 113.2(5)
N1 C8 C9 110.4(5)
N1 C8 C10 114.6(5)
C9 C8 C10 110.6(5)
O3 C9 O2 124.5(6)
O3 C9 C8 118.3(6)
O2 C9 C8 117.1(6)
C21 C10 C22 111.2(7)
C21 C10 C8 114.6(6)
C22 C10 C8 111.8(6)
O5 Cu2 O1 101.24(19)
O5 Cu2 O4 172.4(2)
O1 Cu2 O4 78.57(17)
O5 Cu2 N2 85.0(2)
O1 Cu2 N2 172.2(2)
O4 Cu2 N2 94.7(2)
O5 Cu2 O8 92.4(2)
O1 Cu2 O8 98.5(2)
O4 Cu2 O8 95.15(17)
N2 Cu2 O8 85.9(2)
O5 Cu2 O9 83.9(2)
O1 Cu2 O9 83.75(19)
O4 Cu2 O9 88.46(18)
N2 Cu2 O9 92.3(2)
O8 Cu2 O9 176.08(18)
O5 Cu2 Cu1 139.40(15)
O1 Cu2 Cu1 38.83(12)
O4 Cu2 Cu1 39.75(12)
N2 Cu2 Cu1 134.20(15)
O8 Cu2 Cu1 99.54(15)
O9 Cu2 Cu1 84.22(12)
C11 O4 Cu2 124.7(4)
C11 O4 Cu1 133.9(4)
Cu2 O4 Cu1 101.03(19)
C19 O5 Cu2 115.8(5)
C17 N2 C18 114.9(5)
C17 N2 Cu2 109.2(4)
C18 N2 Cu2 110.0(4)
O4 C11 C16 120.4(6)
O4 C11 C12 120.6(6)
C16 C11 C12 118.9(6)
C13 C12 C11 119.8(6)
C14 C13 C12 120.7(7)
C15 C14 C13 118.9(7)
C14 C15 C16 123.2(7)
C11 C16 C15 118.4(6)
C11 C16 C17 121.2(6)
C15 C16 C17 120.4(6)
N2 C17 C16 111.5(5)
N2 C18 C19 109.8(6)
N2 C18 C20 113.9(7)
C19 C18 C20 111.7(5)
O6 C19 O5 123.4(7)
O6 C19 C18 118.5(8)
O5 C19 C18 117.9(7)
C23 C20 C24B 124.5(14)
C23 C20 C18 112.4(7)
C24B C20 C18 110.0(11)
C23 C20 C24A 151(3)
C24B C20 C24A 30(3)
C18 C20 C24A 95(3)
C23 C20 C24 101.0(10)
C24B C20 C24 26.9(11)
C18 C20 C24 114.7(9)
C24A C20 C24 56(3)
C24B C24A C20 73.3(19)
C24A C24B C20 77(2)

loop_
_geom_bond_atom_site_label_1
_geom_bond_atom_site_label_2
_geom_bond_distance
Cu1 O2 1.935(4)
Cu1 O1 1.943(4)
Cu1 O4 1.973(4)
Cu1 N1 1.991(5)
Cu1 O7 2.547(7)
Cu1 Cu2 3.0281(12)
O1 C1 1.367(7)
O1 Cu2 1.946(4)
O2 C9 1.260(7)
O3 C9 1.225(7)
N1 C8 1.472(8)
N1 C7 1.489(8)
C1 C2 1.391(9)
C1 C6 1.393(8)
C2 C3 1.389(9)
C3 C4 1.374(10)
C4 C5 1.414(9)
C5 C6 1.370(8)
C6 C7 1.505(8)
C8 C9 1.536(9)
C8 C10 1.553(9)
C10 C21 1.506(10)
C10 C22 1.517(11)
Cu2 O5 1.929(4)
Cu2 O4 1.950(4)
Cu2 N2 1.979(5)
Cu2 O8 2.421(5)
Cu2 O9 2.659(6)
O4 C11 1.365(7)
O5 C19 1.260(8)
O6 C19 1.239(8)
N2 C17 1.482(7)
N2 C18 1.489(8)
C11 C16 1.390(9)
C11 C12 1.400(9)
C12 C13 1.385(8)
C13 C14 1.379(10)
C14 C15 1.333(10)
C15 C16 1.394(9)
C16 C17 1.498(9)
C18 C19 1.529(10)
C18 C20 1.537(10)
C20 C23 1.513(12)
C20 C24B 1.523(14)
C20 C24A 1.55(2)
C20 C24 1.557(12)
C24A C24B 0.79(8)

loop_
_geom_torsion_atom_site_label_1
_geom_torsion_atom_site_label_2
_geom_torsion_atom_site_label_3
_geom_torsion_atom_site_label_4
_geom_torsion
O2 Cu1 O1 C1 -41(11)
O4 Cu1 O1 C1 178.3(5)
N1 Cu1 O1 C1 -8.3(5)
O7 Cu1 O1 C1 78.0(5)
Cu2 Cu1 O1 C1 179.4(6)
O2 Cu1 O1 Cu2 140(11)
O4 Cu1 O1 Cu2 -1.14(19)
N1 Cu1 O1 Cu2 172.3(2)
O7 Cu1 O1 Cu2 -101.4(2)
O1 Cu1 O2 C9 11(11)
O4 Cu1 O2 C9 151.5(4)
N1 Cu1 O2 C9 -21.8(5)
O7 Cu1 O2 C9 -108.1(5)
Cu2 Cu1 O2 C9 149.6(4)
O2 Cu1 N1 C8 20.5(4)
O1 Cu1 N1 C8 -158.9(4)
O4 Cu1 N1 C8 -117.4(11)
O7 Cu1 N1 C8 112.0(4)
Cu2 Cu1 N1 C8 -152.3(3)
O2 Cu1 N1 C7 145.5(4)
O1 Cu1 N1 C7 -34.0(4)
O4 Cu1 N1 C7 7.6(13)
O7 Cu1 N1 C7 -123.1(4)
Cu2 Cu1 N1 C7 -27.3(5)
Cu1 O1 C1 C2 -152.6(5)
Cu2 O1 C1 C2 26.6(9)
Cu1 O1 C1 C6 24.2(8)
Cu2 O1 C1 C6 -156.6(5)
O1 C1 C2 C3 -179.3(6)
C6 C1 C2 C3 4.0(11)
C1 C2 C3 C4 -3.9(11)
C2 C3 C4 C5 1.9(11)
C3 C4 C5 C6 0.1(11)
C4 C5 C6 C1 -0.1(10)
C4 C5 C6 C7 175.8(7)
O1 C1 C6 C5 -178.7(6)
C2 C1 C6 C5 -2.0(10)
O1 C1 C6 C7 5.5(9)
C2 C1 C6 C7 -177.8(6)
C8 N1 C7 C6 -172.9(5)
Cu1 N1 C7 C6 65.8(6)
C5 C6 C7 N1 128.9(6)
C1 C6 C7 N1 -55.3(9)
C7 N1 C8 C9 -139.1(6)
Cu1 N1 C8 C9 -16.8(6)
C7 N1 C8 C10 95.1(7)
Cu1 N1 C8 C10 -142.6(5)
Cu1 O2 C9 O3 -163.7(5)
Cu1 O2 C9 C8 17.1(7)
N1 C8 C9 O3 -178.6(6)
C10 C8 C9 O3 -50.6(8)
N1 C8 C9 O2 0.6(8)
C10 C8 C9 O2 128.6(6)
N1 C8 C10 C21 -62.6(8)
C9 C8 C10 C21 171.7(6)
N1 C8 C10 C22 65.1(8)
C9 C8 C10 C22 -60.6(8)
C1 O1 Cu2 O5 9.5(5)
Cu1 O1 Cu2 O5 -171.1(2)
C1 O1 Cu2 O4 -178.3(5)
Cu1 O1 Cu2 O4 1.15(19)
C1 O1 Cu2 N2 151.6(14)
Cu1 O1 Cu2 N2 -29.0(17)
C1 O1 Cu2 O8 -84.7(5)
Cu1 O1 Cu2 O8 94.7(2)
C1 O1 Cu2 O9 92.1(5)
Cu1 O1 Cu2 O9 -88.5(2)
C1 O1 Cu2 Cu1 -179.4(6)
O2 Cu1 Cu2 O5 -165.3(3)
O1 Cu1 Cu2 O5 13.6(3)
O4 Cu1 Cu2 O5 -168.2(3)
N1 Cu1 Cu2 O5 3.0(3)
O7 Cu1 Cu2 O5 94.3(3)
O2 Cu1 Cu2 O1 -178.8(3)
O4 Cu1 Cu2 O1 178.2(3)
N1 Cu1 Cu2 O1 -10.6(3)
O7 Cu1 Cu2 O1 80.7(3)
O2 Cu1 Cu2 O4 2.9(3)
O1 Cu1 Cu2 O4 -178.2(3)
N1 Cu1 Cu2 O4 171.2(3)
O7 Cu1 Cu2 O4 -97.5(2)
O2 Cu1 Cu2 N2 -4.1(3)
O1 Cu1 Cu2 N2 174.7(3)
O4 Cu1 Cu2 N2 -7.0(3)
N1 Cu1 Cu2 N2 164.2(3)
O7 Cu1 Cu2 N2 -104.5(3)
O2 Cu1 Cu2 O8 89.5(3)
O1 Cu1 Cu2 O8 -91.7(3)
O4 Cu1 Cu2 O8 86.6(3)
N1 Cu1 Cu2 O8 -102.2(3)
O7 Cu1 Cu2 O8 -10.9(2)
O2 Cu1 Cu2 O9 -91.6(3)
O1 Cu1 Cu2 O9 87.2(3)
O4 Cu1 Cu2 O9 -94.6(2)
N1 Cu1 Cu2 O9 76.6(2)
O7 Cu1 Cu2 O9 167.9(2)
O5 Cu2 O4 C11 -97.4(15)
O1 Cu2 O4 C11 173.3(5)
N2 Cu2 O4 C11 -10.6(5)
O8 Cu2 O4 C11 75.7(5)
O9 Cu2 O4 C11 -102.8(5)
Cu1 Cu2 O4 C11 174.4(6)
O5 Cu2 O4 Cu1 88.2(15)
O1 Cu2 O4 Cu1 -1.13(19)
N2 Cu2 O4 Cu1 174.9(2)
O8 Cu2 O4 Cu1 -98.7(2)
O9 Cu2 O4 Cu1 82.81(19)
O2 Cu1 O4 C11 8.2(6)
O1 Cu1 O4 C11 -172.5(6)
N1 Cu1 O4 C11 145.0(10)
O7 Cu1 O4 C11 -85.2(6)
Cu2 Cu1 O4 C11 -173.6(6)
O2 Cu1 O4 Cu2 -178.15(19)
O1 Cu1 O4 Cu2 1.13(19)
N1 Cu1 O4 Cu2 -41.4(12)
O7 Cu1 O4 Cu2 88.4(2)
O1 Cu2 O5 C19 163.4(5)
O4 Cu2 O5 C19 75.6(16)
N2 Cu2 O5 C19 -11.8(5)
O8 Cu2 O5 C19 -97.5(5)
O9 Cu2 O5 C19 81.0(5)
Cu1 Cu2 O5 C19 154.7(4)
O5 Cu2 N2 C17 137.0(4)
O1 Cu2 N2 C17 -5.7(18)
O4 Cu2 N2 C17 -35.3(4)
O8 Cu2 N2 C17 -130.2(4)
O9 Cu2 N2 C17 53.3(4)
Cu1 Cu2 N2 C17 -30.8(5)
O5 Cu2 N2 C18 10.1(4)
O1 Cu2 N2 C18 -132.7(15)
O4 Cu2 N2 C18 -162.3(4)
O8 Cu2 N2 C18 102.9(4)
O9 Cu2 N2 C18 -73.6(4)
Cu1 Cu2 N2 C18 -157.8(3)
Cu2 O4 C11 C16 28.8(8)
Cu1 O4 C11 C16 -158.8(5)
Cu2 O4 C11 C12 -151.3(5)
Cu1 O4 C11 C12 21.0(9)
O4 C11 C12 C13 179.4(6)
C16 C11 C12 C13 -0.8(10)
C11 C12 C13 C14 -1.2(12)
C12 C13 C14 C15 1.7(13)
C13 C14 C15 C16 -0.1(13)
O4 C11 C16 C15 -177.8(6)
C12 C11 C16 C15 2.3(10)
O4 C11 C16 C17 2.7(9)
C12 C11 C16 C17 -177.2(6)
C14 C15 C16 C11 -1.9(11)
C14 C15 C16 C17 177.5(7)
C18 N2 C17 C16 -167.0(6)
Cu2 N2 C17 C16 68.9(6)
C11 C16 C17 N2 -56.6(8)
C15 C16 C17 N2 123.9(7)
C17 N2 C18 C19 -131.1(6)
Cu2 N2 C18 C19 -7.4(6)
C17 N2 C18 C20 102.8(6)
Cu2 N2 C18 C20 -133.5(5)
Cu2 O5 C19 O6 -174.9(5)
Cu2 O5 C19 C18 10.4(8)
N2 C18 C19 O6 -176.6(6)
C20 C18 C19 O6 -49.2(10)
N2 C18 C19 O5 -1.6(8)
C20 C18 C19 O5 125.8(7)
N2 C18 C20 C23 62.8(8)
C19 C18 C20 C23 -62.3(10)
N2 C18 C20 C24B -80.6(15)
C19 C18 C20 C24B 154.2(14)
N2 C18 C20 C24A -107(3)
C19 C18 C20 C24A 128(3)
N2 C18 C20 C24 -51.9(12)
C19 C18 C20 C24 -177.0(10)
C23 C20 C24A C24B -36(11)
C18 C20 C24A C24B 124(6)
C24 C20 C24A C24B 7(4)
C23 C20 C24B C24A 160(6)
C18 C20 C24B C24A -62(7)
C24 C20 C24B C24A -168(8)
